data_1561259
loop_
_publ_author_name
'Echevarr\'ia, F.'
'Reguera, L.'
'Gonz\'alez M, M.'
'Galicia, J.'
'\'Avila, M.'
'Reguera, E.'

_publ_section_title
;
 Hydrothermal recrystallization of transition metal nitroprussides.
 Formation of the most stable phases
;
_journal_name_full 'Journal of Solid State Chemistry'
_journal_page_first 566
_journal_page_last 572
_journal_paper_doi 10.1016/j.jssc.2017.11.029
_journal_volume 258
_journal_year 2018
_chemical_compound_source 'synthesis as described'
_chemical_formula_moiety 'C5 Co1 Fe1 N6 O3'
_chemical_formula_sum 'C5 Co Fe N6 O3'
_chemical_formula_weight 306.87
_space_group_IT_number 62
_space_group_name_Hall '-P 2ac 2n'
_space_group_name_H-M_alt 'P n m a'
_symmetry_cell_setting orthorhombic
_symmetry_Int_Tables_number 62
_symmetry_space_group_name_H-M 'P n m a'
_cell_angle_alpha 90.00000
_cell_angle_beta 90.00000
_cell_angle_gamma 90.00000
_cell_formula_units_Z 4
_cell_length_a 13.88304(8)
_cell_length_b 7.37526(4)
_cell_length_c 10.43771(4)
_cell_measurement_reflns_used 368
_cell_measurement_temperature 298(2)
_cell_measurement_theta_max 79.375900
_cell_measurement_theta_min 5.031500
_cell_volume 1068.728(9)
_diffrn_ambient_temperature 298(2)
_diffrn_detector CCD
_diffrn_measured_fraction_theta_full 67.7
_diffrn_measurement_device '\Bragg Brentano configuration'
_diffrn_measurement_device_type 'Bruker D8 Advance'
_diffrn_radiation_monochromator graphite
_diffrn_radiation_probe x-ray
_diffrn_radiation_type CuK\a1
_diffrn_radiation_wavelength 1.5406
_diffrn_reflns_av_R_equivalents 0.0253
_diffrn_reflns_number 368
_diffrn_source 'sealed tube'
_exptl_crystal_colour brown
_exptl_crystal_description powder
_refine_diff_density_max 0.409
_refine_diff_density_min -0.389
_refine_diff_density_rms 0.077
_refine_ls_extinction_method none
_refine_ls_goodness_of_fit_ref 1.85
_refine_ls_hydrogen_treatment noref
_refine_ls_matrix_type full
_refine_ls_number_parameters 145
_refine_ls_number_reflns 368
_refine_ls_number_restraints 0
_refine_ls_restrained_S_all 1.85
_refine_ls_R_factor_all 0.0558
_refine_ls_R_factor_gt 0.0353
_refine_ls_shift/su_max 0
_refine_ls_shift/su_mean 0
_refine_ls_structure_factor_coef Fsqd
_refine_ls_weighting_details 'calc w=1/[\s^2^(Fo^2^)+(0.0570P)^2^+0.0000P] where P=(Fo^2^+2Fc^2^)/3'
_refine_ls_wR_factor_gt 0.0897
_refine_ls_wR_factor_ref 0.095
_cod_data_source_file JSSC-2018-258-566.cif
_cod_data_source_block etimcu
_cod_original_cell_volume 1068.729(9)
_cod_original_formula_sum 'C5 Co1 Fe1 N6 O3'
_cod_struct_determination_method 'powder diffraction'
_cod_database_code 1561259

loop_
_symmetry_equiv_pos_as_xyz
'x, y, z'
'x+1/2, -y+1/2, -z+1/2'
'-x, y+1/2, -z'
'-x+1/2, -y, z+1/2'
'-x, -y, -z'
'-x-1/2, y-1/2, z-1/2'
'x, -y-1/2, z'
'x-1/2, y, -z-1/2'

loop_
_atom_site_label
_atom_site_type_symbol
_atom_site_fract_x
_atom_site_fract_y
_atom_site_fract_z
_atom_site_U_iso_or_equiv
_atom_site_adp_type
_atom_site_occupancy
_atom_site_symmetry_multiplicity
_atom_site_calc_flag
_atom_site_refinement_flags
_atom_site_disorder_assembly
_atom_site_disorder_group
Co Co 0.17854(15) 0.25000 0.67033(20) 0.0031(5) Uiso 1 2 d S . .
Fe Fe 0.06529(15) 0.25000 0.19864(17) 0.0031(5) Uiso 1 2 d SP . .
C1 C -0.0233(5) 0.4349(10) 0.2592(7) 0.0096(5) Uiso 1 1 d P . .
C2 C 0.1626(5) 0.0672(9) 0.1697(8) 0.0096(5) Uiso 1 1 d P . .
C3 C 0.1178(8) 0.25000 0.3673(5) 0.0096(5) Uiso 1 2 d SP . .
N1 N -0.0756(5) 0.5436(8) 0.2928(6) 0.0096(5) Uiso 1 1 d P . .
N2 N 0.2179(4) -0.0434(8) 0.1518(7) 0.0096(5) Uiso 1 1 d P . .
N3 N 0.1447(7) 0.25000 0.4697(5) 0.0096(5) Uiso 1 2 d SP . .
N4 N 0.0187(7) 0.25000 0.0527(5) 0.0096(5) Uiso 1 2 d SP . .
O1 O -0.0187(5) 0.25000 -0.0467(5) 0.0096(5) Uiso 1 2 d SP . .
O2 O 0.2158(5) 0.25000 0.8749(6) 0.0096(5) Uiso 1 2 d SP . .
O3 O 0.3919(6) 0.25000 0.9469(8) 0.0743(5) Uiso 1 2 d SP . .

loop_
_atom_type_symbol
_atom_type_description
_atom_type_scat_dispersion_real
_atom_type_scat_dispersion_imag
_atom_type_scat_source
Co Co -2.3653 3.6143 'International Tables Vol C Tables 4.2.6.8 and 6.1.1.4'
Fe Fe -1.1336 3.1974 'International Tables Vol C Tables 4.2.6.8 and 6.1.1.4'
C C 0.0181 0.0091 'International Tables Vol C Tables 4.2.6.8 and 6.1.1.4'
N N 0.0311 0.0180 'International Tables Vol C Tables 4.2.6.8 and 6.1.1.4'
O O 0.0492 0.0322 'International Tables Vol C Tables 4.2.6.8 and 6.1.1.4'

loop_
_geom_angle_atom_site_label_1
_geom_angle_atom_site_label_2
_geom_angle_atom_site_label_3
_geom_angle
_geom_angle_site_symmetry_1
_geom_angle_site_symmetry_3
N2 Co N2 92.81(22) 6_666 4
N2 Co N1 174.83(23) 6_666 3_546
N2 Co N1 87.55(7) 4 3_546
N2 Co N1 87.55(7) 6_666 5_566
N2 Co N1 174.83(2) 4 5_566
N1 Co N1 91.61(2) 3_546 5_566
N2 Co O2 85.89(7) 6_666 .
N2 Co O2 85.89(7) 4 .
N1 Co O2 88.98(7) 3_546 .
N1 Co O2 88.98(7) 5_566 .
N2 Co N3 93.43(4) 6_666 .
N2 Co N3 93.43(4) 4 .
N1 Co N3 91.69(1) 3_546 .
N1 Co N3 91.69(1) 5_566 .
O2 Co N3 179.02(7) . .
N4 Fe C3 179.48(8) . .
N4 Fe C1 92.98(5) . 7_565
C3 Fe C1 86.65(1) . 7_565
N4 Fe C1 92.98(5) . .
C3 Fe C1 86.65(1) . .
C1 Fe C1 89.20(1) 7_565 .
N4 Fe C2 97.43(3) . 7_565
C3 Fe C2 82.93(1) . 7_565
C1 Fe C2 169.58(2) 7_565 7_565
C1 Fe C2 90.21(3) . 7_565
N4 Fe C2 97.43(3) . .
C3 Fe C2 82.93(1) . .
C1 Fe C2 90.21(3) 7_565 .
C1 Fe C2 169.58(2) . .
C2 Fe C2 88.48(5) 7_565 .
N1 C1 Fe 178.96(4) . .
N2 C2 Fe 178.16(7) . .
N3 C3 Fe 176.76(5) . .
C1 N1 Co 172.41(3) . 5_566
C2 N2 Co 165.25(6) . 6_655
C3 N3 Co 173.38(5) . .
O1 N4 Fe 176.42(1) . .

loop_
_geom_bond_atom_site_label_1
_geom_bond_atom_site_label_2
_geom_bond_distance
_geom_bond_site_symmetry_2
Co N2 2.1039(59) 6_666
Co N2 2.1039(59) 4
Co N1 2.1231(66) 3_546
Co N1 2.1231(66) 5_566
Co O2 2.1970(66) .
Co N3 2.1462(59) .
Fe N4 1.6549(64) .
Fe C3 1.9054(67) .
Fe C1 1.9421(73) 7_565
Fe C1 1.9421(73) .
Fe C2 1.9323(70) 7_565
Fe C2 1.9323(70) .
C1 N1 1.1371(96) .
C2 N2 1.1356(90) .
C3 N3 1.1322(85) .
N1 Co 2.1231(66) 5_566
N2 Co 2.1039(59) 6_655
N4 O1 1.1602(85) .

loop_
_cod_changelog_entry_id
_cod_changelog_entry_author
_cod_changelog_entry_date
_cod_changelog_entry_text
1 'Vaitkus, Antanas' 2023-12-14T15:25:00+02:00
;
 Removed data item '_atom_site_aniso_label' which had a single incorrect value
 'powder sample'. Marked entry as being resolved using powder diffraction.
;
